data_1569990
loop_
_publ_author_name
'Mitchell, Travis B.'
'Zhang, Xiaotong'
'Jerozal, Ronald T.'
'Chen, Yu Sheng'
'Wang, SuYin'
'Benedict, Jason B.'

_publ_section_title
;
 Development of a scalar-based geometric parameterization approach for the
 crystal structure landscape of dithienylethene-based crystalline solids.
;
_journal_issue 6
_journal_name_full IUCrJ
_journal_paper_doi 10.1107/S2052252523008060
_journal_volume 10
_journal_year 2023
_chemical_formula_moiety 'C34 H27 N2 S2, C34 H28 N2 S2, C8 H5 O6, C8 H4 O6'
_chemical_formula_sum 'C84 H64 N4 O12 S4'
_chemical_formula_weight 1449.63
_space_group_crystal_system monoclinic
_space_group_IT_number 13
_space_group_name_Hall '-P 2yac'
_space_group_name_H-M_alt 'P 1 2/n 1'
_atom_sites_solution_hydrogens mixed
_atom_sites_solution_primary dual
_audit_creation_date 2022-04-13
_audit_creation_method
;
Olex2 1.5
(compiled 2022.04.07 svn.rca3783a0 for OlexSys, GUI svn.r6498)
;
_cell_angle_alpha 90
_cell_angle_beta 113.2730(10)
_cell_angle_gamma 90
_cell_formula_units_Z 2
_cell_length_a 17.1862(6)
_cell_length_b 12.2494(4)
_cell_length_c 18.3174(6)
_cell_measurement_reflns_used 9947
_cell_measurement_temperature 90.00
_cell_measurement_theta_max 27.21
_cell_measurement_theta_min 2.42
_cell_volume 3542.4(2)
_computing_cell_refinement 'SAINT V8.40B (Bruker AXS, 2016)'
_computing_data_reduction 'SAINT V8.40B (Bruker AXS, 2016)'
_computing_molecular_graphics 'Olex2 1.5 (Dolomanov et al., 2009)'
_computing_publication_material 'Olex2 1.5 (Dolomanov et al., 2009)'
_computing_structure_refinement 'SHELXL 2019/2 (Sheldrick, 2015)'
_computing_structure_solution 'SHELXT 2018/2 (Sheldrick, 2018)'
_diffrn_ambient_temperature 90.00
_diffrn_measured_fraction_theta_full 1.000
_diffrn_measured_fraction_theta_max 1.000
_diffrn_measurement_device_type 'Bruker APEX-II CCD'
_diffrn_measurement_method '\f and \w scans'
_diffrn_radiation_type MoK\a
_diffrn_radiation_wavelength 0.71073
_diffrn_reflns_av_R_equivalents 0.0585
_diffrn_reflns_av_unetI/netI 0.0368
_diffrn_reflns_Laue_measured_fraction_full 1.000
_diffrn_reflns_Laue_measured_fraction_max 1.000
_diffrn_reflns_limit_h_max 24
_diffrn_reflns_limit_h_min -24
_diffrn_reflns_limit_k_max 17
_diffrn_reflns_limit_k_min -17
_diffrn_reflns_limit_l_max 26
_diffrn_reflns_limit_l_min -26
_diffrn_reflns_number 80900
_diffrn_reflns_point_group_measured_fraction_full 1.000
_diffrn_reflns_point_group_measured_fraction_max 1.000
_diffrn_reflns_theta_full 25.242
_diffrn_reflns_theta_max 30.507
_diffrn_reflns_theta_min 1.662
_diffrn_source_current 24.0
_diffrn_source_power 1.2
_diffrn_source_voltage 50.0
_diffrn_standards_number 0
_exptl_absorpt_coefficient_mu 0.203
_exptl_absorpt_correction_T_max 0.7465
_exptl_absorpt_correction_T_min 0.6987
_exptl_absorpt_correction_type multi-scan
_exptl_absorpt_process_details
;
SADABS-2016/2 (Bruker,2016/2) was used for absorption correction.
wR2(int) was 0.1284 before and 0.0553 after correction.
The Ratio of minimum to maximum transmission is 0.9360.
The \l/2 correction factor is Not present.
;
_exptl_crystal_colour yellow
_exptl_crystal_colour_primary yellow
_exptl_crystal_density_diffrn 1.359
_exptl_crystal_description prism
_exptl_crystal_F_000 1512
_exptl_crystal_size_max 0.2
_exptl_crystal_size_mid 0.1
_exptl_crystal_size_min 0.04
_refine_diff_density_max 0.481
_refine_diff_density_min -0.489
_refine_diff_density_rms 0.064
_refine_ls_extinction_method none
_refine_ls_goodness_of_fit_ref 1.022
_refine_ls_hydrogen_treatment mixed
_refine_ls_matrix_type full
_refine_ls_number_parameters 496
_refine_ls_number_reflns 10820
_refine_ls_number_restraints 7
_refine_ls_restrained_S_all 1.023
_refine_ls_R_factor_all 0.0622
_refine_ls_R_factor_gt 0.0453
_refine_ls_shift/su_max 0.001
_refine_ls_shift/su_mean 0.000
_refine_ls_structure_factor_coef Fsqd
_refine_ls_weighting_details 'w=1/[\s^2^(Fo^2^)+(0.0570P)^2^+1.9404P] where P=(Fo^2^+2Fc^2^)/3'
_refine_ls_weighting_scheme calc
_refine_ls_wR_factor_gt 0.1111
_refine_ls_wR_factor_ref 0.1225
_reflns_Friedel_coverage 0.000
_reflns_number_gt 8497
_reflns_number_total 10820
_reflns_threshold_expression 'I > 2\s(I)'
_cod_data_source_file yc5044.cif
_cod_data_source_block dte-3
_cod_database_code 1569990
_shelx_shelxl_version_number 2019/2
_shelx_space_group_comment
;
The symmetry employed for this shelxl refinement is uniquely defined
by the following loop, which should always be used as a source of
symmetry information in preference to the above space-group names.
They are only intended as comments.
;
_shelx_estimated_absorpt_t_max 0.992
_shelx_estimated_absorpt_t_min 0.960
_olex2_refinement_description
;
1. Fixed Uiso
 At 1.2 times of:
  All C(H) groups, All C(H,H,H,H,H,H,H) groups
 At 1.5 times of:
  All C(H,H,H) groups
2. Restrained distances
 N1-H1
 0.88 with sigma of 0.02
 O6-H6A
 0.84 with sigma of 0.02
 O3-H3B
 0.84 with sigma of 0.02
 N2-H2
 0.88 with sigma of 0.02
 O1-H1A
 0.84 with sigma of 0.02
 O4-H4A
 0.84 with sigma of 0.02
 O3-H3A
 0.84 with sigma of 0.02
3. Others
 Sof(H6A)=1-FVAR(1)
 Sof(H4A)=FVAR(1)
 Sof(H3B)=1-FVAR(2)
 Sof(H3A)=FVAR(2)
 Fixed Sof: H1(0.5) H1A(0.5)
4.a Aromatic/amide H refined with riding coordinates:
 C3(H3), C4(H4), C5(H5), C6(H6), C7(H7), C9(H9), C14(H14), C15(H15), C16(H16),
 C17(H17), C20(H20), C21(H21), C22(H22), C23(H23), C24(H24), C26(H26), C31(H31),
  C32(H32), C33(H33), C34(H34), C37(H37), C41(H41)
4.b Idealised Me refined as rotating group with stretchable bonds:
 C12(H12A,H12B,H12C), C29(H29A,H29B,H29C)
;
_olex2_submission_special_instructions 'No special instructions were received'

loop_
_space_group_symop_operation_xyz
'x, y, z'
'-x+1/2, y, -z+1/2'
'-x, -y, -z'
'x-1/2, -y, z-1/2'

loop_
_atom_site_label
_atom_site_type_symbol
_atom_site_fract_x
_atom_site_fract_y
_atom_site_fract_z
_atom_site_U_iso_or_equiv
_atom_site_adp_type
_atom_site_occupancy
_atom_site_site_symmetry_order
_atom_site_calc_flag
_atom_site_refinement_flags_posn
_atom_site_refinement_flags_adp
_atom_site_refinement_flags_occupancy
_atom_site_disorder_assembly
_atom_site_disorder_group
S1 S 0.67787(2) 0.70513(3) 0.37828(2) 0.02098(9) Uani 1 1 d . . . . .
N1 N 0.90453(9) 1.02391(10) 0.42293(8) 0.0241(3) Uani 1 1 d D . . . .
C1 C 0.73864(9) 0.44109(10) 0.28170(8) 0.0145(2) Uani 1 1 d . . . . .
C2 C 0.71834(9) 0.34031(11) 0.31612(8) 0.0155(2) Uani 1 1 d . . . . .
C3 C 0.74868(10) 0.32700(12) 0.39854(9) 0.0188(3) Uani 1 1 d . . . . .
H3 H 0.784404 0.381168 0.432516 0.023 Uiso 1 1 calc R U . . .
C4 C 0.72712(11) 0.23531(13) 0.43132(10) 0.0239(3) Uani 1 1 d . . . . .
H4 H 0.748786 0.226681 0.487394 0.029 Uiso 1 1 calc R U . . .
C5 C 0.67392(11) 0.15627(13) 0.38218(10) 0.0260(3) Uani 1 1 d . . . . .
H5 H 0.658767 0.093889 0.404474 0.031 Uiso 1 1 calc R U . . .
C6 C 0.64311(11) 0.16916(13) 0.30032(10) 0.0245(3) Uani 1 1 d . . . . .
H6 H 0.606777 0.115279 0.266594 0.029 Uiso 1 1 calc R U . . .
C7 C 0.66497(9) 0.26023(11) 0.26728(9) 0.0186(3) Uani 1 1 d . . . . .
H7 H 0.643528 0.268125 0.211158 0.022 Uiso 1 1 calc R U . . .
C8 C 0.73203(9) 0.54543(11) 0.32062(8) 0.0156(3) Uani 1 1 d . . . . .
C9 C 0.79362(9) 0.63032(11) 0.33762(8) 0.0172(3) Uani 1 1 d . . . . .
H9 H 0.844096 0.623436 0.328468 0.021 Uiso 1 1 calc R U . . .
C10 C 0.77315(9) 0.72252(11) 0.36831(8) 0.0176(3) Uani 1 1 d . . . . .
C11 C 0.66523(9) 0.57463(11) 0.34059(9) 0.0177(3) Uani 1 1 d . . . . .
C12 C 0.58623(10) 0.51355(13) 0.33076(10) 0.0235(3) Uani 1 1 d . . . . .
H12A H 0.5528(6) 0.5564(7) 0.3492(7) 0.035 Uiso 1 1 calc R U . . .
H12B H 0.6006(2) 0.4487(10) 0.3598(7) 0.035 Uiso 1 1 calc R U . . .
H12C H 0.5559(6) 0.4975(9) 0.2771(7) 0.035 Uiso 1 1 calc R U . . .
C13 C 0.81913(9) 0.82566(11) 0.38826(8) 0.0187(3) Uani 1 1 d . . . . .
C14 C 0.87476(11) 0.85512(12) 0.35292(10) 0.0237(3) Uani 1 1 d . . . . .
H14 H 0.883806 0.807503 0.316082 0.028 Uiso 1 1 calc R U . . .
C15 C 0.91652(11) 0.95413(13) 0.37201(10) 0.0256(3) Uani 1 1 d . . . . .
H15 H 0.954843 0.973272 0.348343 0.031 Uiso 1 1 calc R U . . .
C16 C 0.85206(11) 0.99723(12) 0.45773(10) 0.0255(3) Uani 1 1 d . . . . .
H16 H 0.844317 1.046927 0.494110 0.031 Uiso 1 1 calc R U . . .
C17 C 0.80875(11) 0.89942(12) 0.44229(10) 0.0243(3) Uani 1 1 d . . . . .
H17 H 0.772067 0.882101 0.468138 0.029 Uiso 1 1 calc R U . . .
S2 S 0.90675(2) 0.25485(3) 0.72623(2) 0.01972(8) Uani 1 1 d . . . . .
N2 N 0.68816(10) 0.56469(11) 0.56368(9) 0.0277(3) Uani 1 1 d D . . . .
C18 C 0.78207(9) -0.01740(11) 0.73700(8) 0.0154(3) Uani 1 1 d . . . . .
C19 C 0.82835(9) -0.11542(11) 0.72752(8) 0.0166(3) Uani 1 1 d . . . . .
C20 C 0.85540(9) -0.12003(12) 0.66490(9) 0.0195(3) Uani 1 1 d . . . . .
H20 H 0.838388 -0.064584 0.625435 0.023 Uiso 1 1 calc R U . . .
C21 C 0.90683(10) -0.20462(13) 0.65963(10) 0.0252(3) Uani 1 1 d . . . . .
H21 H 0.924458 -0.207143 0.616605 0.030 Uiso 1 1 calc R U . . .
C22 C 0.93232(12) -0.28536(15) 0.71744(11) 0.0319(4) Uani 1 1 d . . . . .
H22 H 0.968446 -0.342461 0.714631 0.038 Uiso 1 1 calc R U . . .
C23 C 0.90498(12) -0.28279(14) 0.77965(11) 0.0298(4) Uani 1 1 d . . . . .
H23 H 0.921907 -0.338613 0.818841 0.036 Uiso 1 1 calc R U . . .
C24 C 0.85300(10) -0.19864(12) 0.78436(9) 0.0208(3) Uani 1 1 d . . . . .
H24 H 0.834037 -0.197629 0.826549 0.025 Uiso 1 1 calc R U . . .
C25 C 0.81330(9) 0.08867(11) 0.71911(8) 0.0158(3) Uani 1 1 d . . . . .
C26 C 0.75868(9) 0.17084(11) 0.67094(9) 0.0176(3) Uani 1 1 d . . . . .
H26 H 0.699529 0.160383 0.642542 0.021 Uiso 1 1 calc R U . . .
C27 C 0.79922(9) 0.26670(11) 0.66922(9) 0.0186(3) Uani 1 1 d . . . . .
C28 C 0.89669(9) 0.12228(11) 0.75182(9) 0.0175(3) Uani 1 1 d . . . . .
C29 C 0.97392(9) 0.06113(13) 0.80525(9) 0.0216(3) Uani 1 1 d . . . . .
H29A H 0.9912(5) 0.0126(9) 0.7748(4) 0.032 Uiso 1 1 calc R U . . .
H29B H 0.9611(3) 0.0216(9) 0.8431(6) 0.032 Uiso 1 1 calc R U . . .
H29C H 1.0178(6) 0.1109(6) 0.8314(6) 0.032 Uiso 1 1 calc R U . . .
C30 C 0.76112(10) 0.36883(12) 0.63095(9) 0.0210(3) Uani 1 1 d . . . . .
C31 C 0.67364(11) 0.38151(13) 0.59615(11) 0.0304(4) Uani 1 1 d . . . . .
H31 H 0.637739 0.321993 0.595000 0.036 Uiso 1 1 calc R U . . .
C32 C 0.63896(11) 0.48038(14) 0.56330(11) 0.0314(4) Uani 1 1 d . . . . .
H32 H 0.579132 0.488539 0.540056 0.038 Uiso 1 1 calc R U . . .
C33 C 0.77136(13) 0.55438(15) 0.59400(14) 0.0407(5) Uani 1 1 d . . . . .
H33 H 0.805238 0.614801 0.592255 0.049 Uiso 1 1 calc R U . . .
H1 H 0.929(3) 1.089(2) 0.430(3) 0.049 Uiso 0.5 1 d D U P A 1
H2 H 0.6659(15) 0.6339(15) 0.5463(14) 0.049 Uiso 1 1 d D U . . .
H1A H 0.556(3) 0.152(2) 0.067(3) 0.049 Uiso 0.5 1 d D U P B 2
H3B H 0.475(2) 0.6625(18) 0.118(2) 0.049 Uiso 0.71(3) 1 d D U P C 2
H4A H 0.677(4) 0.815(4) 0.548(4) 0.049 Uiso 0.36(4) 1 d D U P D 1
H6A H 0.322(2) 1.1022(16) 0.467(2) 0.049 Uiso 0.64(4) 1 d D U P D 2
C34 C 0.81024(12) 0.45822(14) 0.62809(13) 0.0369(4) Uani 1 1 d . . . . .
H34 H 0.870254 0.452693 0.649574 0.044 Uiso 1 1 calc R U . . .
O1 O 0.54130(8) 0.21739(9) 0.06672(7) 0.0239(2) Uani 1 1 d D . . . .
O2 O 0.55774(8) 0.22877(9) -0.04826(7) 0.0244(2) Uani 1 1 d . . . . .
O3 O 0.49579(8) 0.59962(10) 0.13366(6) 0.0234(2) Uani 1 1 d D . . . .
C35 C 0.54114(9) 0.27013(12) 0.00620(9) 0.0194(3) Uani 1 1 d . . . . .
C36 C 0.51986(9) 0.38895(11) 0.00321(8) 0.0165(3) Uani 1 1 d . . . . .
C37 C 0.51644(9) 0.44123(12) 0.06941(9) 0.0184(3) Uani 1 1 d . . . . .
H37 H 0.527731 0.401019 0.116858 0.022 Uiso 1 1 calc R U . . .
C38 C 0.49672(9) 0.55139(12) 0.06681(8) 0.0177(3) Uani 1 1 d . . . . .
O4 O 0.64074(8) 0.76402(10) 0.53206(7) 0.0262(2) Uani 1 1 d D . . . .
O5 O 0.51063(9) 0.69926(10) 0.50081(9) 0.0370(3) Uani 1 1 d . . . . .
O6 O 0.33176(7) 1.03259(10) 0.47268(7) 0.0268(2) Uani 1 1 d D . . . .
C39 C 0.56047(11) 0.77565(13) 0.51341(9) 0.0233(3) Uani 1 1 d . . . . .
C40 C 0.53082(9) 0.89270(12) 0.50820(8) 0.0188(3) Uani 1 1 d . . . . .
C41 C 0.44681(9) 0.91266(12) 0.49473(9) 0.0195(3) Uani 1 1 d . . . . .
H41 H 0.410281 0.852963 0.491429 0.023 Uiso 1 1 calc R U . . .
C42 C 0.41500(9) 1.01872(12) 0.48595(9) 0.0192(3) Uani 1 1 d . . . . .
H3A H 0.450(2) 0.574(5) 0.130(4) 0.023 Uiso 0.29(3) 1 d D U P C 1

loop_
_atom_site_aniso_label
_atom_site_aniso_U_11
_atom_site_aniso_U_22
_atom_site_aniso_U_33
_atom_site_aniso_U_23
_atom_site_aniso_U_13
_atom_site_aniso_U_12
S1 0.02689(19) 0.01468(16) 0.02356(18) -0.00227(13) 0.01230(15) 0.00325(13)
N1 0.0319(7) 0.0120(5) 0.0228(6) -0.0023(5) 0.0047(5) -0.0010(5)
C1 0.0176(6) 0.0092(5) 0.0153(6) 0.0000(4) 0.0051(5) 0.0004(5)
C2 0.0188(6) 0.0106(6) 0.0181(6) 0.0012(5) 0.0083(5) 0.0012(5)
C3 0.0245(7) 0.0144(6) 0.0177(6) 0.0009(5) 0.0087(6) 0.0021(5)
C4 0.0338(8) 0.0198(7) 0.0206(7) 0.0062(6) 0.0135(6) 0.0046(6)
C5 0.0349(9) 0.0168(7) 0.0323(8) 0.0067(6) 0.0198(7) -0.0007(6)
C6 0.0288(8) 0.0156(7) 0.0303(8) -0.0002(6) 0.0129(7) -0.0059(6)
C7 0.0223(7) 0.0143(6) 0.0187(6) 0.0009(5) 0.0075(5) -0.0013(5)
C8 0.0209(6) 0.0105(6) 0.0147(6) 0.0002(5) 0.0061(5) 0.0009(5)
C9 0.0221(7) 0.0119(6) 0.0169(6) -0.0003(5) 0.0070(5) 0.0001(5)
C10 0.0226(7) 0.0126(6) 0.0160(6) -0.0020(5) 0.0060(5) -0.0002(5)
C11 0.0239(7) 0.0119(6) 0.0183(6) 0.0009(5) 0.0093(5) 0.0021(5)
C12 0.0247(7) 0.0203(7) 0.0281(8) 0.0006(6) 0.0133(6) 0.0008(6)
C13 0.0246(7) 0.0104(6) 0.0167(6) -0.0010(5) 0.0035(5) 0.0018(5)
C14 0.0325(8) 0.0140(6) 0.0252(7) -0.0040(6) 0.0120(6) -0.0015(6)
C15 0.0345(9) 0.0163(7) 0.0261(8) -0.0022(6) 0.0119(7) -0.0040(6)
C16 0.0345(8) 0.0152(7) 0.0228(7) -0.0050(6) 0.0072(6) 0.0023(6)
C17 0.0334(8) 0.0159(7) 0.0239(7) -0.0044(6) 0.0115(6) 0.0010(6)
S2 0.02007(17) 0.01438(16) 0.02349(18) 0.00339(13) 0.00731(14) -0.00236(12)
N2 0.0374(8) 0.0153(6) 0.0300(7) 0.0050(5) 0.0129(6) 0.0074(5)
C18 0.0182(6) 0.0106(6) 0.0170(6) 0.0012(5) 0.0065(5) 0.0009(5)
C19 0.0181(6) 0.0125(6) 0.0189(6) 0.0007(5) 0.0071(5) 0.0012(5)
C20 0.0210(7) 0.0172(6) 0.0211(7) 0.0014(5) 0.0093(6) 0.0016(5)
C21 0.0267(8) 0.0256(8) 0.0277(8) 0.0004(6) 0.0155(7) 0.0050(6)
C22 0.0341(9) 0.0271(8) 0.0357(9) 0.0031(7) 0.0151(8) 0.0145(7)
C23 0.0373(9) 0.0217(8) 0.0303(8) 0.0077(6) 0.0133(7) 0.0131(7)
C24 0.0262(7) 0.0166(6) 0.0198(7) 0.0028(5) 0.0095(6) 0.0040(5)
C25 0.0194(6) 0.0115(6) 0.0175(6) 0.0014(5) 0.0083(5) 0.0006(5)
C26 0.0187(6) 0.0139(6) 0.0197(7) 0.0018(5) 0.0068(5) 0.0011(5)
C27 0.0205(7) 0.0146(6) 0.0200(7) 0.0025(5) 0.0072(5) 0.0015(5)
C28 0.0208(7) 0.0135(6) 0.0192(6) 0.0023(5) 0.0089(5) 0.0000(5)
C29 0.0193(7) 0.0211(7) 0.0224(7) 0.0040(6) 0.0061(6) 0.0000(5)
C30 0.0275(7) 0.0130(6) 0.0225(7) 0.0012(5) 0.0099(6) 0.0016(5)
C31 0.0277(8) 0.0176(7) 0.0375(9) 0.0042(7) 0.0040(7) 0.0013(6)
C32 0.0282(8) 0.0221(8) 0.0364(9) 0.0045(7) 0.0049(7) 0.0056(6)
C33 0.0344(10) 0.0196(8) 0.0654(14) 0.0156(8) 0.0170(9) 0.0023(7)
C34 0.0274(9) 0.0193(8) 0.0609(13) 0.0150(8) 0.0143(8) 0.0027(6)
O1 0.0334(6) 0.0143(5) 0.0250(6) 0.0054(4) 0.0125(5) 0.0049(4)
O2 0.0335(6) 0.0162(5) 0.0221(5) -0.0003(4) 0.0095(5) 0.0065(4)
O3 0.0337(6) 0.0202(5) 0.0171(5) -0.0002(4) 0.0108(5) 0.0076(5)
C35 0.0209(7) 0.0141(6) 0.0202(7) 0.0023(5) 0.0049(5) 0.0025(5)
C36 0.0178(6) 0.0130(6) 0.0174(6) 0.0018(5) 0.0055(5) 0.0029(5)
C37 0.0224(7) 0.0152(6) 0.0168(6) 0.0035(5) 0.0071(5) 0.0043(5)
C38 0.0204(7) 0.0161(6) 0.0159(6) 0.0010(5) 0.0064(5) 0.0038(5)
O4 0.0326(6) 0.0214(6) 0.0275(6) 0.0064(5) 0.0149(5) 0.0114(5)
O5 0.0380(7) 0.0154(5) 0.0464(8) 0.0007(5) 0.0049(6) 0.0032(5)
O6 0.0212(5) 0.0271(6) 0.0334(6) 0.0098(5) 0.0121(5) 0.0068(4)
C39 0.0312(8) 0.0198(7) 0.0170(7) 0.0019(5) 0.0077(6) 0.0081(6)
C40 0.0238(7) 0.0161(6) 0.0153(6) 0.0023(5) 0.0067(5) 0.0061(5)
C41 0.0224(7) 0.0168(6) 0.0176(6) 0.0024(5) 0.0060(5) 0.0011(5)
C42 0.0203(7) 0.0202(7) 0.0172(6) 0.0037(5) 0.0074(5) 0.0050(5)

loop_
_atom_type_symbol
_atom_type_description
_atom_type_scat_dispersion_real
_atom_type_scat_dispersion_imag
_atom_type_scat_source
C C 0.0033 0.0016 'International Tables Vol C Tables 4.2.6.8 and 6.1.1.4'
H H 0.0000 0.0000 'International Tables Vol C Tables 4.2.6.8 and 6.1.1.4'
N N 0.0061 0.0033 'International Tables Vol C Tables 4.2.6.8 and 6.1.1.4'
O O 0.0106 0.0060 'International Tables Vol C Tables 4.2.6.8 and 6.1.1.4'
S S 0.1246 0.1234 'International Tables Vol C Tables 4.2.6.8 and 6.1.1.4'

loop_
_geom_angle_atom_site_label_1
_geom_angle_atom_site_label_2
_geom_angle_atom_site_label_3
_geom_angle
_geom_angle_site_symmetry_1
_geom_angle_site_symmetry_3
_geom_angle_publ_flag
C11 S1 C10 92.68(7) . . ?
C15 N1 H1 119(3) . . ?
C16 N1 C15 119.68(14) . . ?
C16 N1 H1 121(3) . . ?
C1 C1 C2 123.67(7) 2_655 . ?
C1 C1 C8 120.62(7) 2_655 . ?
C2 C1 C8 115.71(11) . . ?
C3 C2 C1 120.26(12) . . ?
C7 C2 C1 120.99(12) . . ?
C7 C2 C3 118.65(13) . . ?
C2 C3 H3 119.6 . . ?
C4 C3 C2 120.72(14) . . ?
C4 C3 H3 119.6 . . ?
C3 C4 H4 119.9 . . ?
C5 C4 C3 120.13(14) . . ?
C5 C4 H4 119.9 . . ?
C4 C5 H5 120.2 . . ?
C6 C5 C4 119.52(14) . . ?
C6 C5 H5 120.2 . . ?
C5 C6 H6 119.7 . . ?
C5 C6 C7 120.56(15) . . ?
C7 C6 H6 119.7 . . ?
C2 C7 H7 119.8 . . ?
C6 C7 C2 120.41(14) . . ?
C6 C7 H7 119.8 . . ?
C9 C8 C1 122.62(12) . . ?
C11 C8 C1 125.24(13) . . ?
C11 C8 C9 112.06(12) . . ?
C8 C9 H9 123.2 . . ?
C10 C9 C8 113.69(13) . . ?
C10 C9 H9 123.2 . . ?
C9 C10 S1 110.45(11) . . ?
C9 C10 C13 128.05(14) . . ?
C13 C10 S1 121.45(11) . . ?
C8 C11 S1 111.10(11) . . ?
C8 C11 C12 130.32(13) . . ?
C12 C11 S1 118.51(11) . . ?
C11 C12 H12A 109.5 . . ?
C11 C12 H12B 109.5 . . ?
C11 C12 H12C 109.5 . . ?
H12A C12 H12B 109.5 . . ?
H12A C12 H12C 109.5 . . ?
H12B C12 H12C 109.5 . . ?
C14 C13 C10 120.66(13) . . ?
C14 C13 C17 117.49(14) . . ?
C17 C13 C10 121.84(14) . . ?
C13 C14 H14 120.3 . . ?
C15 C14 C13 119.42(14) . . ?
C15 C14 H14 120.3 . . ?
N1 C15 C14 121.93(16) . . ?
N1 C15 H15 119.0 . . ?
C14 C15 H15 119.0 . . ?
N1 C16 H16 119.1 . . ?
N1 C16 C17 121.77(14) . . ?
C17 C16 H16 119.1 . . ?
C13 C17 H17 120.2 . . ?
C16 C17 C13 119.69(15) . . ?
C16 C17 H17 120.2 . . ?
C28 S2 C27 92.60(7) . . ?
C32 N2 H2 121.9(15) . . ?
C33 N2 C32 120.51(15) . . ?
C33 N2 H2 117.4(15) . . ?
C18 C18 C19 125.76(8) 2_656 . ?
C18 C18 C25 119.21(7) 2_656 . ?
C19 C18 C25 114.98(11) . . ?
C20 C19 C18 119.64(12) . . ?
C24 C19 C18 121.35(13) . . ?
C24 C19 C20 118.70(13) . . ?
C19 C20 H20 119.5 . . ?
C21 C20 C19 120.91(14) . . ?
C21 C20 H20 119.5 . . ?
C20 C21 H21 120.1 . . ?
C22 C21 C20 119.74(15) . . ?
C22 C21 H21 120.1 . . ?
C21 C22 H22 120.0 . . ?
C21 C22 C23 120.06(15) . . ?
C23 C22 H22 120.0 . . ?
C22 C23 H23 120.0 . . ?
C24 C23 C22 120.03(15) . . ?
C24 C23 H23 120.0 . . ?
C19 C24 H24 119.7 . . ?
C23 C24 C19 120.53(14) . . ?
C23 C24 H24 119.7 . . ?
C26 C25 C18 123.17(12) . . ?
C28 C25 C18 124.53(12) . . ?
C28 C25 C26 112.11(12) . . ?
C25 C26 H26 123.1 . . ?
C27 C26 C25 113.81(13) . . ?
C27 C26 H26 123.1 . . ?
C26 C27 S2 110.17(11) . . ?
C26 C27 C30 127.60(14) . . ?
C30 C27 S2 122.11(11) . . ?
C25 C28 S2 111.28(10) . . ?
C25 C28 C29 129.29(13) . . ?
C29 C28 S2 119.42(11) . . ?
C28 C29 H29A 109.5 . . ?
C28 C29 H29B 109.5 . . ?
C28 C29 H29C 109.5 . . ?
H29A C29 H29B 109.5 . . ?
H29A C29 H29C 109.5 . . ?
H29B C29 H29C 109.5 . . ?
C31 C30 C27 121.04(14) . . ?
C31 C30 C34 117.09(15) . . ?
C34 C30 C27 121.87(15) . . ?
C30 C31 H31 120.0 . . ?
C32 C31 C30 120.07(16) . . ?
C32 C31 H31 120.0 . . ?
N2 C32 C31 120.95(16) . . ?
N2 C32 H32 119.5 . . ?
C31 C32 H32 119.5 . . ?
N2 C33 H33 119.2 . . ?
N2 C33 C34 121.60(17) . . ?
C34 C33 H33 119.2 . . ?
C30 C34 H34 120.1 . . ?
C33 C34 C30 119.73(17) . . ?
C33 C34 H34 120.1 . . ?
C35 O1 H1A 112(4) . . ?
C38 O3 H3B 104(2) . . ?
C38 O3 H3A 96(5) . . ?
O1 C35 C36 116.03(13) . . ?
O2 C35 O1 124.29(13) . . ?
O2 C35 C36 119.68(13) . . ?
C37 C36 C35 120.60(13) . . ?
C37 C36 C38 119.52(12) . 3_665 ?
C38 C36 C35 119.88(13) 3_665 . ?
C36 C37 H37 119.6 . . ?
C38 C37 C36 120.74(13) . . ?
C38 C37 H37 119.6 . . ?
O3 C38 C36 121.60(13) . 3_665 ?
O3 C38 C37 118.64(13) . . ?
C37 C38 C36 119.75(13) . 3_665 ?
C39 O4 H4A 124(5) . . ?
C42 O6 H6A 106(3) . . ?
O4 C39 C40 114.80(14) . . ?
O5 C39 O4 123.99(15) . . ?
O5 C39 C40 121.22(15) . . ?
C41 C40 C39 118.66(14) . . ?
C41 C40 C42 119.27(13) . 3_676 ?
C42 C40 C39 122.04(13) 3_676 . ?
C40 C41 H41 119.4 . . ?
C40 C41 C42 121.20(14) . . ?
C42 C41 H41 119.4 . . ?
O6 C42 C40 122.27(13) . 3_676 ?
O6 C42 C41 118.21(14) . . ?
C41 C42 C40 119.52(13) . 3_676 ?

loop_
_geom_bond_atom_site_label_1
_geom_bond_atom_site_label_2
_geom_bond_distance
_geom_bond_site_symmetry_2
_geom_bond_publ_flag
S1 C10 1.7310(15) . ?
S1 C11 1.7206(14) . ?
N1 C15 1.340(2) . ?
N1 C16 1.334(2) . ?
N1 H1 0.884(19) . ?
C1 C1 1.364(3) 2_655 ?
C1 C2 1.4889(18) . ?
C1 C8 1.4896(18) . ?
C2 C3 1.398(2) . ?
C2 C7 1.3984(19) . ?
C3 H3 0.9500 . ?
C3 C4 1.391(2) . ?
C4 H4 0.9500 . ?
C4 C5 1.390(2) . ?
C5 H5 0.9500 . ?
C5 C6 1.388(2) . ?
C6 H6 0.9500 . ?
C6 C7 1.390(2) . ?
C7 H7 0.9500 . ?
C8 C9 1.4278(19) . ?
C8 C11 1.383(2) . ?
C9 H9 0.9500 . ?
C9 C10 1.3681(19) . ?
C10 C13 1.4582(19) . ?
C11 C12 1.497(2) . ?
C12 H12A 0.934(12) . ?
C12 H12B 0.934(12) . ?
C12 H12C 0.934(12) . ?
C13 C14 1.397(2) . ?
C13 C17 1.403(2) . ?
C14 H14 0.9500 . ?
C14 C15 1.382(2) . ?
C15 H15 0.9500 . ?
C16 H16 0.9500 . ?
C16 C17 1.380(2) . ?
C17 H17 0.9500 . ?
S2 C27 1.7326(15) . ?
S2 C28 1.7177(14) . ?
N2 C32 1.333(2) . ?
N2 C33 1.320(2) . ?
N2 H2 0.933(16) . ?
C18 C18 1.363(3) 2_656 ?
C18 C19 1.4878(18) . ?
C18 C25 1.4908(18) . ?
C19 C20 1.399(2) . ?
C19 C24 1.398(2) . ?
C20 H20 0.9500 . ?
C20 C21 1.390(2) . ?
C21 H21 0.9500 . ?
C21 C22 1.387(2) . ?
C22 H22 0.9500 . ?
C22 C23 1.394(3) . ?
C23 H23 0.9500 . ?
C23 C24 1.389(2) . ?
C24 H24 0.9500 . ?
C25 C26 1.4206(19) . ?
C25 C28 1.380(2) . ?
C26 H26 0.9500 . ?
C26 C27 1.3721(19) . ?
C27 C30 1.457(2) . ?
C28 C29 1.501(2) . ?
C29 H29A 0.940(11) . ?
C29 H29B 0.940(11) . ?
C29 H29C 0.940(11) . ?
C30 C31 1.390(2) . ?
C30 C34 1.396(2) . ?
C31 H31 0.9500 . ?
C31 C32 1.379(2) . ?
C32 H32 0.9500 . ?
C33 H33 0.9500 . ?
C33 C34 1.376(2) . ?
C34 H34 0.9500 . ?
O1 H1A 0.841(19) . ?
O1 C35 1.2821(18) . ?
O2 C35 1.2483(19) . ?
O3 H3B 0.851(18) . ?
O3 C38 1.3654(17) . ?
O3 H3A 0.83(2) . ?
C35 C36 1.4963(19) . ?
C36 C37 1.393(2) . ?
C36 C38 1.4042(19) 3_665 ?
C37 H37 0.9500 . ?
C37 C38 1.3875(19) . ?
O4 H4A 0.85(2) . ?
O4 C39 1.291(2) . ?
O5 C39 1.227(2) . ?
O6 H6A 0.868(19) . ?
O6 C42 1.3637(18) . ?
C39 C40 1.512(2) . ?
C40 C41 1.387(2) . ?
C40 C42 1.406(2) 3_676 ?
C41 H41 0.9500 . ?
C41 C42 1.394(2) . ?

loop_
_geom_hbond_atom_site_label_D
_geom_hbond_atom_site_label_H
_geom_hbond_atom_site_label_A
_geom_hbond_distance_DH
_geom_hbond_distance_HA
_geom_hbond_distance_DA
_geom_hbond_angle_DHA
_geom_hbond_site_symmetry_A
_geom_hbond_publ_flag
N1 H1 O1 0.884(19) 1.65(2) 2.5259(17) 170(5) 2_665 yes
N2 H2 O4 0.933(16) 1.645(16) 2.5669(17) 169(2) . yes
O1 H1A N1 0.841(19) 1.69(2) 2.5259(17) 174(6) 2_645 yes
O3 H3B O2 0.851(18) 1.78(2) 2.5642(16) 153(3) 3_665 yes
O4 H4A O6 0.85(2) 1.89(6) 2.5437(17) 132(6) 3_676 yes
O6 H6A O4 0.868(19) 1.76(3) 2.5437(17) 150(4) 3_676 yes

loop_
_geom_torsion_atom_site_label_1
_geom_torsion_atom_site_label_2
_geom_torsion_atom_site_label_3
_geom_torsion_atom_site_label_4
_geom_torsion
_geom_torsion_site_symmetry_1
_geom_torsion_site_symmetry_2
_geom_torsion_site_symmetry_3
_geom_torsion_site_symmetry_4
_geom_torsion_publ_flag
S1 C10 C13 C14 -154.72(12) . . . . ?
S1 C10 C13 C17 24.4(2) . . . . ?
N1 C16 C17 C13 -0.5(2) . . . . ?
C1 C1 C2 C3 137.50(18) 2_655 . . . ?
C1 C1 C2 C7 -46.1(2) 2_655 . . . ?
C1 C1 C8 C9 -43.5(2) 2_655 . . . ?
C1 C1 C8 C11 132.90(18) 2_655 . . . ?
C1 C2 C3 C4 177.26(13) . . . . ?
C1 C2 C7 C6 -176.75(14) . . . . ?
C1 C8 C9 C10 175.63(13) . . . . ?
C1 C8 C11 S1 -175.89(11) . . . . ?
C1 C8 C11 C12 1.0(2) . . . . ?
C2 C1 C8 C9 137.04(14) . . . . ?
C2 C1 C8 C11 -46.58(19) . . . . ?
C2 C3 C4 C5 -0.9(2) . . . . ?
C3 C2 C7 C6 -0.3(2) . . . . ?
C3 C4 C5 C6 0.5(2) . . . . ?
C4 C5 C6 C7 0.0(3) . . . . ?
C5 C6 C7 C2 -0.1(2) . . . . ?
C7 C2 C3 C4 0.8(2) . . . . ?
C8 C1 C2 C3 -43.04(18) . . . . ?
C8 C1 C2 C7 133.33(14) . . . . ?
C8 C9 C10 S1 0.97(16) . . . . ?
C8 C9 C10 C13 -176.53(14) . . . . ?
C9 C8 C11 S1 0.83(16) . . . . ?
C9 C8 C11 C12 177.70(15) . . . . ?
C9 C10 C13 C14 22.5(2) . . . . ?
C9 C10 C13 C17 -158.32(15) . . . . ?
C10 S1 C11 C8 -0.25(12) . . . . ?
C10 S1 C11 C12 -177.53(12) . . . . ?
C10 C13 C14 C15 179.00(14) . . . . ?
C10 C13 C17 C16 -178.36(14) . . . . ?
C11 S1 C10 C9 -0.42(12) . . . . ?
C11 S1 C10 C13 177.27(12) . . . . ?
C11 C8 C9 C10 -1.18(18) . . . . ?
C13 C14 C15 N1 -0.8(3) . . . . ?
C14 C13 C17 C16 0.8(2) . . . . ?
C15 N1 C16 C17 -0.6(2) . . . . ?
C16 N1 C15 C14 1.2(2) . . . . ?
C17 C13 C14 C15 -0.2(2) . . . . ?
S2 C27 C30 C31 -169.77(13) . . . . ?
S2 C27 C30 C34 9.7(2) . . . . ?
N2 C33 C34 C30 0.0(4) . . . . ?
C18 C18 C19 C20 144.55(19) 2_656 . . . ?
C18 C18 C19 C24 -42.0(3) 2_656 . . . ?
C18 C18 C25 C26 -49.2(2) 2_656 . . . ?
C18 C18 C25 C28 125.39(19) 2_656 . . . ?
C18 C19 C20 C21 172.72(14) . . . . ?
C18 C19 C24 C23 -172.06(15) . . . . ?
C18 C25 C26 C27 173.06(13) . . . . ?
C18 C25 C28 S2 -173.04(11) . . . . ?
C18 C25 C28 C29 5.3(2) . . . . ?
C19 C18 C25 C26 133.35(14) . . . . ?
C19 C18 C25 C28 -52.05(19) . . . . ?
C19 C20 C21 C22 -0.5(2) . . . . ?
C20 C19 C24 C23 1.5(2) . . . . ?
C20 C21 C22 C23 1.3(3) . . . . ?
C21 C22 C23 C24 -0.8(3) . . . . ?
C22 C23 C24 C19 -0.7(3) . . . . ?
C24 C19 C20 C21 -1.0(2) . . . . ?
C25 C18 C19 C20 -38.21(19) . . . . ?
C25 C18 C19 C24 135.29(14) . . . . ?
C25 C26 C27 S2 1.20(17) . . . . ?
C25 C26 C27 C30 -174.89(14) . . . . ?
C26 C25 C28 S2 2.08(16) . . . . ?
C26 C25 C28 C29 -179.54(14) . . . . ?
C26 C27 C30 C31 5.9(3) . . . . ?
C26 C27 C30 C34 -174.66(17) . . . . ?
C27 S2 C28 C25 -1.21(12) . . . . ?
C27 S2 C28 C29 -179.77(12) . . . . ?
C27 C30 C31 C32 177.19(17) . . . . ?
C27 C30 C34 C33 -177.47(19) . . . . ?
C28 S2 C27 C26 0.00(12) . . . . ?
C28 S2 C27 C30 176.35(13) . . . . ?
C28 C25 C26 C27 -2.15(19) . . . . ?
C30 C31 C32 N2 0.6(3) . . . . ?
C31 C30 C34 C33 2.0(3) . . . . ?
C32 N2 C33 C34 -1.9(3) . . . . ?
C33 N2 C32 C31 1.6(3) . . . . ?
C34 C30 C31 C32 -2.3(3) . . . . ?
O1 C35 C36 C37 11.5(2) . . . . ?
O1 C35 C36 C38 -168.60(14) . . . 3_665 ?
O2 C35 C36 C37 -168.14(14) . . . . ?
O2 C35 C36 C38 11.8(2) . . . 3_665 ?
C35 C36 C37 C38 -179.99(13) . . . . ?
C36 C37 C38 O3 -178.70(13) . . . . ?
C36 C37 C38 C36 -0.1(2) . . . 3_665 ?
C38 C36 C37 C38 0.1(2) 3_665 . . . ?
O4 C39 C40 C41 -174.94(13) . . . . ?
O4 C39 C40 C42 7.1(2) . . . 3_676 ?
O5 C39 C40 C41 4.8(2) . . . . ?
O5 C39 C40 C42 -173.10(15) . . . 3_676 ?
C39 C40 C41 C42 -177.20(13) . . . . ?
C40 C41 C42 O6 179.87(13) . . . . ?
C40 C41 C42 C40 -0.8(2) . . . 3_676 ?
C42 C40 C41 C42 0.8(2) 3_676 . . . ?
